data_8101119
loop_
_publ_author_name
'Sourdon, V.'
'Boyer, G.'
'Galy, J.-P.'

_publ_section_title
;
Crystal structure of 4,9-dimethyl-9,10-dihydroacridine, C~15~H~15~N
;
_journal_issue 4
_journal_name_full 'Zeitschrift f\"ur Kristallographie - New Crystal Structures'
_journal_page_first 645
_journal_page_last 646
_journal_volume 216
_journal_year 2001
_chemical_formula_moiety 'C15 H15 N'
_chemical_formula_structural 'C15 H15 N'
_chemical_formula_sum 'C15 H15 N'
_chemical_formula_weight 209.292
_space_group_IT_number 9
_symmetry_cell_setting monoclinic
_symmetry_space_group_name_Hall 'C -2yc'
_symmetry_space_group_name_H-M 'C 1 c 1'
_cell_angle_alpha 90.000(10)
_cell_angle_beta 108.839(3)
_cell_angle_gamma 90.000(10)
_cell_formula_units_Z 4
_cell_length_a 10.7295(6)
_cell_length_b 15.1279(8)
_cell_length_c 7.7526(3)
_cell_measurement_temperature 298
_cell_volume 1191.0(10)
_diffrn_ambient_temperature 298
_exptl_crystal_density_diffrn 1.167
_refine_ls_R_factor_obs 0.037
_refine_ls_wR_factor_obs 0.062
_cod_depositor_comments
;
The following automatic conversions were performed:
'_symmetry_cell_setting' value 'Monoclinic' changed to 'monoclinic'
according to '/home/saulius/struct/CIF-dictionaries/cif_core.dic'
dictionary named 'cif_core.dic' version 2.4.1 from 2010-06-29.

Automatic conversion script
Id: cif_fix_enum 1527 2010-12-29 10:47:43Z saulius 
;
_cod_original_sg_symbol_H-M 'C c'
_cod_database_code 8101119

loop_
_symmetry_equiv_pos_as_xyz
+X,+Y,+Z
'+X+ 1/2,+Y+ 1/2,+Z'
'+X,-Y,+Z+ 1/2'
'+X+ 1/2,-Y+ 1/2,+Z+ 1/2'

loop_
_atom_site_label
_atom_site_fract_x
_atom_site_fract_y
_atom_site_fract_z
_atom_site_U_iso_or_equiv
_atom_site_occupancy
_atom_site_adp_type
N1 0.21400 0.29960(3) 0.41000 0.0518(3) 1.00 Uani
C8 0.12870(7) 0.41880(4) 0.54500(10) 0.0454(3) 1.00 Uani
C1 0.34110(7) 0.33620(4) 0.46740(10) 0.0436(3) 1.00 Uani
C13 0.10660(7) 0.34920(4) 0.42010(10) 0.0444(3) 1.00 Uani
C7 0.26480(7) 0.43160(4) 0.67900(10) 0.0493(3) 1.00 Uani
C6 0.36850(7) 0.40390(3) 0.59670(10) 0.0469(3) 1.00 Uani
C12 -0.01980(7) 0.33040(4) 0.30690(10) 0.0543(3) 1.00 Uani
C9 0.02200(7) 0.47030(4) 0.54760(10) 0.0576(4) 1.00 Uani
C2 0.43810(7) 0.30310(4) 0.39980(10) 0.0508(3) 1.00 Uani
C5 0.49390(7) 0.43980(4) 0.65550(10) 0.0581(3) 1.00 Uani
C3 0.56240(7) 0.34060(5) 0.46440(10) 0.0598(4) 1.00 Uani
C14 0.41030(8) 0.22780(5) 0.26770(10) 0.0709(4) 1.00 Uani
C10 -0.10390(8) 0.45260(5) 0.43200(10) 0.0633(4) 1.00 Uani
C11 -0.12460(7) 0.38240(5) 0.31410(10) 0.0611(4) 1.00 Uani
C15 0.28000(8) 0.37870(4) 0.85420(10) 0.0648(4) 1.00 Uani
C4 0.59120(8) 0.40850(5) 0.58890(10) 0.0691(4) 1.00 Uani
H1 0.19020 0.25670 0.30130 0.07980 1.00 Uiso
H9 0.04050 0.52570 0.63290 0.08670 1.00 Uiso
H7 0.28220 0.50060 0.71430 0.07660 1.00 Uiso
H12 -0.03860 0.27690 0.21150 0.08250 1.00 Uiso
H15A 0.19860 0.38920 0.91170 0.09170 1.00 Uiso
H5 0.52620 0.48730 0.75410 0.08450 1.00 Uiso
H11 -0.22120 0.36980 0.21710 0.08900 1.00 Uiso
H10 -0.18750 0.48050 0.46340 0.09170 1.00 Uiso
H15B 0.36700 0.39090 0.94470 0.09170 1.00 Uiso
H15C 0.25570 0.31210 0.82110 0.09170 1.00 Uiso
H14A 0.49570 0.21320 0.24050 0.09880 1.00 Uiso
H3 0.62730 0.32280 0.38330 0.08760 1.00 Uiso
H4 0.68610 0.43780 0.63260 0.09570 1.00 Uiso
H14B 0.34540 0.23690 0.14590 0.09880 1.00 Uiso
H14C 0.39630 0.16410 0.37960 0.09880 1.00 Uiso

loop_
_atom_site_aniso_label
_atom_site_aniso_U_11
_atom_site_aniso_U_22
_atom_site_aniso_U_33
_atom_site_aniso_U_12
_atom_site_aniso_U_13
_atom_site_aniso_U_23
N1 0.0485(3) 0.0431(3) 0.0582(4) -.0026(2) 0.0191(3) -.0135(2)
C8 0.0480(3) 0.0398(3) 0.0443(3) 0.0014(2) 0.0188(3) 0.0007(2)
C1 0.0417(3) 0.0416(3) 0.0421(3) 0.0020(3) 0.0118(2) 0.0039(2)
C13 0.0475(3) 0.0405(3) 0.0421(3) -.0012(3) 0.0206(3) -.0002(2)
C7 0.0561(3) 0.0418(3) 0.0434(3) -.0006(3) 0.0142(3) -.0056(2)
C6 0.0510(3) 0.0402(3) 0.0433(4) -.0010(3) 0.0131(3) 0.0007(2)
C12 0.0494(3) 0.0533(4) 0.0560(4) -.0096(3) 0.0220(3) -.0013(3)
C9 0.0620(4) 0.0510(4) 0.0570(5) 0.0072(3) 0.0309(3) -.0020(3)
C2 0.0512(4) 0.0519(4) 0.0447(4) 0.0076(3) 0.0186(3) 0.0066(3)
C5 0.0510(4) 0.0606(4) 0.0532(4) -.0077(3) 0.0072(3) -.0036(3)
C3 0.0484(4) 0.0697(4) 0.0562(4) 0.0066(3) 0.0195(3) 0.0099(3)
C14 0.0663(4) 0.0815(5) 0.0592(5) 0.0142(3) 0.0243(3) -.0133(3)
C10 0.0516(4) 0.0682(4) 0.0671(5) 0.0088(3) 0.0299(3) 0.0091(3)
C11 0.0450(3) 0.0721(5) 0.0615(5) -.0058(3) 0.0217(3) 0.0088(3)
C15 0.0719(4) 0.0694(4) 0.0463(4) -.0007(3) 0.0191(3) -.0015(3)
C4 0.0498(4) 0.0790(5) 0.0698(5) -.0093(3) 0.0147(3) -.0003(4)

loop_
_geom_bond_atom_site_label_1
_geom_bond_atom_site_label_2
_geom_bond_distance
_geom_bond_site_symmetry_1
_geom_bond_site_symmetry_2
_geom_bond_publ_flag
N1 C1 1.4050(10) . . yes
N1 C13 1.3980(10) . . yes
C8 C13 1.3980(10) . . yes
C8 C7 1.5060(10) . . yes
C8 C9 1.3900(10) . . yes
C1 C6 1.3970(10) . . yes
C1 C2 1.4000(10) . . yes
C13 C12 1.3860(10) . . yes
C7 C6 1.5090(10) . . yes
C7 C15 1.5390(10) . . yes
C6 C5 1.3850(10) . . yes
C12 C11 1.3890(10) . . yes
C9 C10 1.3850(10) . . yes
C2 C3 1.3850(10) . . yes
C2 C14 1.4970(10) . . yes
C5 C4 1.389(2) . . yes
C3 C4 1.375(2) . . yes
C10 C11 1.3710(10) . . yes
C3 H3 1.1120(10) . . no
C14 H14C 1.3370(10) . . no
C15 H15A 1.1130(10) . . no

loop_
_cod_related_entry_id
_cod_related_entry_database
_cod_related_entry_code
1 ChemSpider 4401823
